data_7106556
loop_
_publ_author_name
'Stephan Schlamp'
'Birgit Weber'
'Anil D. Naik'
'Yann Garcia'

_publ_section_title
;
 Cooperative spin transition in a lipid layer like system
;
_journal_name_full Chem.Commun.
_journal_page_first 7152
_journal_paper_doi 10.1039/c1cc12162f
_journal_volume 47
_journal_year 2011
_chemical_formula_sum 'C62 H96 Fe N4 O8'
_chemical_formula_weight 1081.293
_chemical_name_common '[Fe12a(C16)(Py)2](125)'
_space_group_IT_number 2
_symmetry_cell_setting triclinic
_symmetry_Int_Tables_number 2
_symmetry_space_group_name_Hall '-P 1'
_symmetry_space_group_name_H-M 'P -1'
_atom_sites_solution_hydrogens geom
_atom_sites_solution_primary direct
_atom_sites_solution_secondary difmap
_audit_author_name 'Albrecht, S.'
_audit_block_code '[Fe12a(C16)(Py)2]125K'
_audit_creation_date 09-Nov-10
_audit_creation_method 'form98_non/compatible with shelxl97-2'
_audit_update_record 09-Nov-10
_cell_angle_alpha 90.0897(19)
_cell_angle_beta 93.550(2)
_cell_angle_gamma 101.8404(15)
_cell_formula_units_Z 2
_cell_length_a 9.0910(3)
_cell_length_b 9.9180(3)
_cell_length_c 34.3520(11)
_cell_measurement_reflns_used 6670
_cell_measurement_temperature 125(2)
_cell_measurement_theta_max 27.485
_cell_measurement_theta_min 3.134
_cell_volume 3025.29(17)
_computing_cell_refinement 'HKL Scalepack (Otwinowski & Minor 1997)'
_computing_data_collection 'Collect (Bruker AXS BV, 1997-2004)'
_computing_data_reduction 'HKL Denzo and Scalepack (Otwinowski & Minor 1997)'
_computing_molecular_graphics ORTEP-III
_computing_structure_refinement 'SHELXL-97 (G. M. Sheldrick. University of G\"ottingen, 97-2 version)'
_computing_structure_solution SIR97
_diffrn_ambient_temperature 125(2)
_diffrn_detector_area_resol_mean 9
_diffrn_measured_fraction_theta_full 0.991
_diffrn_measured_fraction_theta_max 0.991
_diffrn_measurement_device '95mm CCD camera on \k-goniostat'
_diffrn_measurement_device_type KappaCCD
_diffrn_measurement_method 'CCD; rotation images; fine slices'
_diffrn_orient_matrix_type 'by Bruker AXS Collect from scalepack cell'
_diffrn_orient_matrix_UB_11 -0.0730690
_diffrn_orient_matrix_UB_12 0.0589267
_diffrn_orient_matrix_UB_13 -0.0082704
_diffrn_orient_matrix_UB_21 -0.0561682
_diffrn_orient_matrix_UB_22 -0.0267779
_diffrn_orient_matrix_UB_23 0.0238611
_diffrn_orient_matrix_UB_31 0.0647218
_diffrn_orient_matrix_UB_32 0.0801606
_diffrn_orient_matrix_UB_33 0.0145982
_diffrn_radiation_collimation 0.20
_diffrn_radiation_monochromator 'MONTEL, graded multilayered X-ray optics'
_diffrn_radiation_source 'rotating anode'
_diffrn_radiation_type MoK\a
_diffrn_radiation_wavelength 0.71073
_diffrn_reflns_av_R_equivalents 0.0645
_diffrn_reflns_av_sigmaI/netI 0.0778
_diffrn_reflns_limit_h_max 11
_diffrn_reflns_limit_h_min -11
_diffrn_reflns_limit_k_max 12
_diffrn_reflns_limit_k_min -12
_diffrn_reflns_limit_l_max 44
_diffrn_reflns_limit_l_min -44
_diffrn_reflns_number 40712
_diffrn_reflns_theta_full 27.43
_diffrn_reflns_theta_max 27.43
_diffrn_reflns_theta_min 3.15
_diffrn_source_current 55.00
_diffrn_source_power 3.025
_diffrn_source_type 'FR 591 generator'
_diffrn_source_voltage 55.00
_exptl_absorpt_coefficient_mu 0.304
_exptl_absorpt_correction_type none
_exptl_crystal_colour orange-brown
_exptl_crystal_density_diffrn 1.18703
_exptl_crystal_density_method 'not measured'
_exptl_crystal_description platelet
_exptl_crystal_F_000 1172
_exptl_crystal_size_max 0.23
_exptl_crystal_size_mid 0.09
_exptl_crystal_size_min 0.03
_refine_diff_density_max 0.961
_refine_diff_density_min -0.377
_refine_diff_density_rms 0.063
_refine_ls_extinction_method none
_refine_ls_goodness_of_fit_ref 1.033
_refine_ls_hydrogen_treatment constr
_refine_ls_matrix_type full
_refine_ls_number_parameters 682
_refine_ls_number_reflns 13662
_refine_ls_number_restraints 0
_refine_ls_restrained_S_all 1.033
_refine_ls_R_factor_all 0.1114
_refine_ls_R_factor_gt 0.0594
_refine_ls_shift/su_max 0.001
_refine_ls_shift/su_mean 0.000
_refine_ls_structure_factor_coef Fsqd
_refine_ls_weighting_details 'calc w=1/[\s^2^(Fo^2^)+(0.0504P)^2^+3.0895P] where P=(Fo^2^+2Fc^2^)/3'
_refine_ls_weighting_scheme calc
_refine_ls_wR_factor_gt 0.1260
_refine_ls_wR_factor_ref 0.1485
_reflns_number_gt 8937
_reflns_number_total 13662
_reflns_threshold_expression >2sigma(I)
_cod_data_source_file c1cc12162f.txt
_cod_data_source_block on284
_cod_original_cell_volume 3025.29(16)
_cod_database_code 7106556

loop_
_symmetry_equiv_pos_as_xyz
'x, y, z'
'-x, -y, -z'

loop_
_atom_site_label
_atom_site_type_symbol
_atom_site_fract_x
_atom_site_fract_y
_atom_site_fract_z
_atom_site_U_iso_or_equiv
_atom_site_adp_type
_atom_site_occupancy
_atom_site_symmetry_multiplicity
_atom_site_calc_flag
_atom_site_refinement_flags
_atom_site_disorder_assembly
_atom_site_disorder_group
Fe1 Fe 0.49074(4) 0.35543(4) 0.883487(11) 0.02084(11) Uani 1 1 d . . .
O1 O 0.4636(2) 0.21446(17) 0.92278(5) 0.0227(4) Uani 1 1 d . . .
O2 O 0.7030(2) 0.40483(17) 0.90105(5) 0.0235(4) Uani 1 1 d . . .
O3 O 0.8656(2) 0.7813(2) 0.81818(6) 0.0356(5) Uani 1 1 d . . .
O4 O 1.0363(2) 0.70835(19) 0.85781(6) 0.0299(5) Uani 1 1 d . . .
O5 O -0.0623(2) 0.0383(2) 0.90504(6) 0.0429(6) Uani 1 1 d . . .
O6 O 0.0769(2) -0.0582(2) 0.94785(6) 0.0360(5) Uani 1 1 d . . .
O7 O -0.0358(2) 0.48303(19) 0.76192(5) 0.0283(4) Uani 1 1 d . . .
O8 O 0.1932(2) 0.65506(18) 0.74103(5) 0.0259(4) Uani 1 1 d . . .
N1 N 0.2844(2) 0.3117(2) 0.86493(6) 0.0205(5) Uani 1 1 d . . .
N2 N 0.5137(2) 0.4904(2) 0.84404(6) 0.0205(5) Uani 1 1 d . . .
N3 N 0.4484(2) 0.4909(2) 0.92314(6) 0.0225(5) Uani 1 1 d . . .
N4 N 0.5426(2) 0.2133(2) 0.84774(6) 0.0238(5) Uani 1 1 d . . .
C1 C 0.3447(3) 0.1265(3) 0.92961(7) 0.0221(6) Uani 1 1 d . . .
C2 C 0.2024(3) 0.1250(3) 0.90987(8) 0.0235(6) Uani 1 1 d . . .
C3 C 0.1802(3) 0.2157(2) 0.87861(8) 0.0223(6) Uani 1 1 d . . .
H3 H 0.0811 0.2052 0.8668 0.027 Uiso 1 1 calc R . .
C4 C 0.2516(3) 0.3964(3) 0.83322(7) 0.0218(6) Uani 1 1 d . . .
C5 C 0.1100(3) 0.3881(3) 0.81314(8) 0.0228(6) Uani 1 1 d . . .
H5 H 0.0252 0.3220 0.8204 0.027 Uiso 1 1 calc R . .
C6 C 0.0950(3) 0.4766(3) 0.78281(8) 0.0222(6) Uani 1 1 d . . .
C7 C 0.2217(3) 0.5715(3) 0.77103(7) 0.0224(6) Uani 1 1 d . . .
C8 C 0.3609(3) 0.5763(3) 0.78989(7) 0.0225(6) Uani 1 1 d . . .
H8 H 0.4468 0.6376 0.7812 0.027 Uiso 1 1 calc R . .
C9 C 0.3767(3) 0.4911(3) 0.82190(7) 0.0223(6) Uani 1 1 d . . .
C10 C 0.6371(3) 0.5791(3) 0.83778(7) 0.0224(6) Uani 1 1 d . . .
H10 H 0.6300 0.6456 0.8183 0.027 Uiso 1 1 calc R . .
C11 C 0.7815(3) 0.5861(3) 0.85726(8) 0.0228(6) Uani 1 1 d . . .
C12 C 0.8078(3) 0.4946(3) 0.88762(8) 0.0233(6) Uani 1 1 d . . .
C13 C 0.9614(3) 0.4946(3) 0.90724(8) 0.0304(7) Uani 1 1 d . . .
H13A H 0.9528 0.4218 0.9267 0.046 Uiso 1 1 calc R . .
H13B H 1.0013 0.5841 0.9200 0.046 Uiso 1 1 calc R . .
H13C H 1.0298 0.4778 0.8876 0.046 Uiso 1 1 calc R . .
C14 C 0.8951(3) 0.6994(3) 0.84246(8) 0.0250(6) Uani 1 1 d . . .
C15 C 1.1501(3) 0.8178(3) 0.84302(9) 0.0319(7) Uani 1 1 d . . .
H15A H 1.1234 0.9085 0.8470 0.038 Uiso 1 1 calc R . .
H15B H 1.1590 0.8038 0.8148 0.038 Uiso 1 1 calc R . .
C16 C 1.2952(3) 0.8115(3) 0.86548(9) 0.0366(7) Uani 1 1 d . . .
H16A H 1.2835 0.8220 0.8934 0.055 Uiso 1 1 calc R . .
H16B H 1.3752 0.8859 0.8572 0.055 Uiso 1 1 calc R . .
H16C H 1.3219 0.7224 0.8605 0.055 Uiso 1 1 calc R . .
C17 C 0.3719(3) 0.0277(3) 0.96121(8) 0.0310(7) Uani 1 1 d . . .
H17A H 0.4799 0.0427 0.9686 0.047 Uiso 1 1 calc R . .
H17B H 0.3359 -0.0672 0.9516 0.047 Uiso 1 1 calc R . .
H17C H 0.3174 0.0431 0.9840 0.047 Uiso 1 1 calc R . .
C18 C 0.0614(3) 0.0340(3) 0.91969(8) 0.0271(6) Uani 1 1 d . . .
C19 C -0.0597(4) -0.1461(3) 0.95961(10) 0.0425(8) Uani 1 1 d . . .
H19A H -0.1089 -0.2071 0.9377 0.051 Uiso 1 1 calc R . .
H19B H -0.1308 -0.0899 0.9679 0.051 Uiso 1 1 calc R . .
C20 C -0.0151(4) -0.2301(3) 0.99303(10) 0.0530(10) Uani 1 1 d . . .
H20A H 0.0527 -0.2873 0.9842 0.079 Uiso 1 1 calc R . .
H20B H -0.1054 -0.2894 1.0025 0.079 Uiso 1 1 calc R . .
H20C H 0.0363 -0.1684 1.0142 0.079 Uiso 1 1 calc R . .
C21 C -0.1723(3) 0.3923(3) 0.77129(8) 0.0266(6) Uani 1 1 d . . .
H21A H -0.1853 0.3950 0.7997 0.032 Uiso 1 1 calc R . .
H21B H -0.1719 0.2964 0.7633 0.032 Uiso 1 1 calc R . .
C22 C -0.2971(3) 0.4450(3) 0.74862(8) 0.0278(6) Uani 1 1 d . . .
H22A H -0.2902 0.5428 0.7559 0.033 Uiso 1 1 calc R . .
H22B H -0.3953 0.3926 0.7565 0.033 Uiso 1 1 calc R . .
C23 C -0.2939(3) 0.4339(3) 0.70442(8) 0.0288(6) Uani 1 1 d . . .
H23A H -0.1919 0.4763 0.6966 0.035 Uiso 1 1 calc R . .
H23B H -0.3148 0.3353 0.6966 0.035 Uiso 1 1 calc R . .
C24 C -0.4081(3) 0.5038(3) 0.68308(8) 0.0278(6) Uani 1 1 d . . .
H24A H -0.3801 0.6039 0.6889 0.033 Uiso 1 1 calc R . .
H24B H -0.5080 0.4689 0.6934 0.033 Uiso 1 1 calc R . .
C25 C -0.4214(3) 0.4820(3) 0.63901(8) 0.0320(7) Uani 1 1 d . . .
H25A H -0.4514 0.3820 0.6331 0.038 Uiso 1 1 calc R . .
H25B H -0.3213 0.5155 0.6287 0.038 Uiso 1 1 calc R . .
C26 C -0.5343(3) 0.5549(3) 0.61808(8) 0.0287(6) Uani 1 1 d . . .
H26A H -0.4989 0.6555 0.6220 0.034 Uiso 1 1 calc R . .
H26B H -0.6318 0.5281 0.6302 0.034 Uiso 1 1 calc R . .
C27 C -0.5601(3) 0.5243(3) 0.57448(8) 0.0310(7) Uani 1 1 d . . .
H27A H -0.4625 0.5501 0.5623 0.037 Uiso 1 1 calc R . .
H27B H -0.5969 0.4238 0.5705 0.037 Uiso 1 1 calc R . .
C28 C -0.6721(3) 0.5993(3) 0.55381(8) 0.0299(7) Uani 1 1 d . . .
H28A H -0.6320 0.6998 0.5564 0.036 Uiso 1 1 calc R . .
H28B H -0.7675 0.5783 0.5671 0.036 Uiso 1 1 calc R . .
C29 C -0.7058(3) 0.5621(3) 0.51066(8) 0.0301(7) Uani 1 1 d . . .
H29A H -0.6100 0.5807 0.4975 0.036 Uiso 1 1 calc R . .
H29B H -0.7485 0.4621 0.5081 0.036 Uiso 1 1 calc R . .
C30 C -0.8143(3) 0.6397(3) 0.48973(8) 0.0299(7) Uani 1 1 d . . .
H30A H -0.7700 0.7395 0.4914 0.036 Uiso 1 1 calc R . .
H30B H -0.9089 0.6238 0.5034 0.036 Uiso 1 1 calc R . .
C31 C -0.8516(3) 0.5982(3) 0.44706(8) 0.0290(6) Uani 1 1 d . . .
H31A H -0.7564 0.6110 0.4337 0.035 Uiso 1 1 calc R . .
H31B H -0.8985 0.4989 0.4456 0.035 Uiso 1 1 calc R . .
C32 C -0.9563(3) 0.6776(3) 0.42511(8) 0.0291(6) Uani 1 1 d . . .
H32A H -1.0511 0.6661 0.4386 0.035 Uiso 1 1 calc R . .
H32B H -0.9087 0.7768 0.4261 0.035 Uiso 1 1 calc R . .
C33 C -0.9940(3) 0.6325(3) 0.38263(8) 0.0286(6) Uani 1 1 d . . .
H33A H -1.0456 0.5343 0.3817 0.034 Uiso 1 1 calc R . .
H33B H -0.8990 0.6402 0.3694 0.034 Uiso 1 1 calc R . .
C34 C -1.0937(3) 0.7161(3) 0.36015(8) 0.0296(6) Uani 1 1 d . . .
H34A H -1.0420 0.8143 0.3609 0.036 Uiso 1 1 calc R . .
H34B H -1.1886 0.7089 0.3734 0.036 Uiso 1 1 calc R . .
C35 C -1.1317(4) 0.6696(3) 0.31766(8) 0.0317(7) Uani 1 1 d . . .
H35A H -1.0368 0.6729 0.3047 0.038 Uiso 1 1 calc R . .
H35B H -1.1874 0.5727 0.3170 0.038 Uiso 1 1 calc R . .
C36 C -1.2256(4) 0.7569(3) 0.29478(9) 0.0417(8) Uani 1 1 d . . .
H36A H -1.3190 0.7558 0.3077 0.063 Uiso 1 1 calc R . .
H36B H -1.2499 0.7192 0.2682 0.063 Uiso 1 1 calc R . .
H36C H -1.1683 0.8519 0.2937 0.063 Uiso 1 1 calc R . .
C37 C 0.3179(3) 0.7529(3) 0.72780(8) 0.0271(6) Uani 1 1 d . . .
H37A H 0.3865 0.7051 0.7145 0.033 Uiso 1 1 calc R . .
H37B H 0.3752 0.8066 0.7502 0.033 Uiso 1 1 calc R . .
C38 C 0.2547(3) 0.8470(3) 0.69992(8) 0.0276(6) Uani 1 1 d . . .
H38A H 0.3391 0.9176 0.6911 0.033 Uiso 1 1 calc R . .
H38B H 0.1888 0.8953 0.7141 0.033 Uiso 1 1 calc R . .
C39 C 0.1649(3) 0.7743(3) 0.66419(8) 0.0262(6) Uani 1 1 d . . .
H39A H 0.2311 0.7282 0.6494 0.031 Uiso 1 1 calc R . .
H39B H 0.0814 0.7024 0.6728 0.031 Uiso 1 1 calc R . .
C40 C 0.1004(3) 0.8731(3) 0.63744(8) 0.0259(6) Uani 1 1 d . . .
H40A H 0.1847 0.9432 0.6283 0.031 Uiso 1 1 calc R . .
H40B H 0.0377 0.9216 0.6527 0.031 Uiso 1 1 calc R . .
C41 C 0.0055(3) 0.8043(3) 0.60203(8) 0.0283(6) Uani 1 1 d . . .
H41A H -0.0785 0.7337 0.6110 0.034 Uiso 1 1 calc R . .
H41B H 0.0683 0.7567 0.5865 0.034 Uiso 1 1 calc R . .
C42 C -0.0590(3) 0.9053(3) 0.57587(8) 0.0265(6) Uani 1 1 d . . .
H42A H -0.1208 0.9535 0.5915 0.032 Uiso 1 1 calc R . .
H42B H 0.0252 0.9754 0.5668 0.032 Uiso 1 1 calc R . .
C43 C -0.1553(3) 0.8378(3) 0.54052(8) 0.0302(7) Uani 1 1 d . . .
H43A H -0.2404 0.7685 0.5495 0.036 Uiso 1 1 calc R . .
H43B H -0.0940 0.7889 0.5249 0.036 Uiso 1 1 calc R . .
C44 C -0.2175(3) 0.9403(3) 0.51455(8) 0.0268(6) Uani 1 1 d . . .
H44A H -0.2780 0.9896 0.5303 0.032 Uiso 1 1 calc R . .
H44B H -0.1321 1.0094 0.5055 0.032 Uiso 1 1 calc R . .
C45 C -0.3147(3) 0.8751(3) 0.47915(8) 0.0307(7) Uani 1 1 d . . .
H45A H -0.4006 0.8065 0.4881 0.037 Uiso 1 1 calc R . .
H45B H -0.2545 0.8254 0.4634 0.037 Uiso 1 1 calc R . .
C46 C -0.3752(3) 0.9787(3) 0.45333(8) 0.0275(6) Uani 1 1 d . . .
H46A H -0.4342 1.0290 0.4692 0.033 Uiso 1 1 calc R . .
H46B H -0.2890 1.0468 0.4443 0.033 Uiso 1 1 calc R . .
C47 C -0.4740(3) 0.9152(3) 0.41789(8) 0.0309(7) Uani 1 1 d . . .
H47A H -0.4158 0.8637 0.4021 0.037 Uiso 1 1 calc R . .
H47B H -0.5615 0.8485 0.4269 0.037 Uiso 1 1 calc R . .
C48 C -0.5309(3) 1.0210(3) 0.39215(8) 0.0278(6) Uani 1 1 d . . .
H48A H -0.4431 1.0869 0.3830 0.033 Uiso 1 1 calc R . .
H48B H -0.5875 1.0735 0.4081 0.033 Uiso 1 1 calc R . .
C49 C -0.6318(3) 0.9595(3) 0.35684(8) 0.0313(7) Uani 1 1 d . . .
H49A H -0.7199 0.8940 0.3659 0.038 Uiso 1 1 calc R . .
H49B H -0.5754 0.9071 0.3408 0.038 Uiso 1 1 calc R . .
C50 C -0.6873(3) 1.0673(3) 0.33142(8) 0.0291(6) Uani 1 1 d . . .
H50A H -0.7410 1.1214 0.3477 0.035 Uiso 1 1 calc R . .
H50B H -0.5990 1.1315 0.3219 0.035 Uiso 1 1 calc R . .
C51 C -0.7915(4) 1.0076(3) 0.29655(8) 0.0367(7) Uani 1 1 d . . .
H51A H -0.8801 0.9433 0.3059 0.044 Uiso 1 1 calc R . .
H51B H -0.7379 0.9544 0.2799 0.044 Uiso 1 1 calc R . .
C52 C -0.8455(4) 1.1193(4) 0.27197(9) 0.0456(9) Uani 1 1 d . . .
H52A H -0.8973 1.1733 0.2884 0.068 Uiso 1 1 calc R . .
H52B H -0.9150 1.0759 0.2505 0.068 Uiso 1 1 calc R . .
H52C H -0.7587 1.1802 0.2614 0.068 Uiso 1 1 calc R . .
C53 C 0.3375(3) 0.4569(3) 0.94781(8) 0.0274(6) Uani 1 1 d . . .
H53 H 0.2708 0.3700 0.9442 0.033 Uiso 1 1 calc R . .
C54 C 0.3148(3) 0.5408(3) 0.97805(9) 0.0329(7) Uani 1 1 d . . .
H54 H 0.2354 0.5114 0.9948 0.040 Uiso 1 1 calc R . .
C55 C 0.4102(3) 0.6690(3) 0.98362(9) 0.0356(7) Uani 1 1 d . . .
H55 H 0.3991 0.7284 1.0045 0.043 Uiso 1 1 calc R . .
C56 C 0.5215(3) 0.7071(3) 0.95793(9) 0.0328(7) Uani 1 1 d . . .
H56 H 0.5874 0.7948 0.9605 0.039 Uiso 1 1 calc R . .
C57 C 0.5366(3) 0.6171(3) 0.92849(8) 0.0259(6) Uani 1 1 d . . .
H57 H 0.6136 0.6458 0.9110 0.031 Uiso 1 1 calc R . .
C58 C 0.6477(3) 0.1424(3) 0.85989(9) 0.0303(7) Uani 1 1 d . . .
H58 H 0.6965 0.1627 0.8851 0.036 Uiso 1 1 calc R . .
C59 C 0.6883(3) 0.0414(3) 0.83752(9) 0.0339(7) Uani 1 1 d . . .
H59 H 0.7635 -0.0058 0.8473 0.041 Uiso 1 1 calc R . .
C60 C 0.6179(4) 0.0100(3) 0.80082(9) 0.0363(7) Uani 1 1 d . . .
H60 H 0.6431 -0.0594 0.7850 0.044 Uiso 1 1 calc R . .
C61 C 0.5098(4) 0.0824(3) 0.78775(9) 0.0344(7) Uani 1 1 d . . .
H61 H 0.4599 0.0640 0.7626 0.041 Uiso 1 1 calc R . .
C62 C 0.4756(3) 0.1819(3) 0.81196(8) 0.0277(6) Uani 1 1 d . . .
H62 H 0.4009 0.2306 0.8028 0.033 Uiso 1 1 calc R . .

loop_
_atom_site_aniso_label
_atom_site_aniso_U_11
_atom_site_aniso_U_22
_atom_site_aniso_U_33
_atom_site_aniso_U_23
_atom_site_aniso_U_13
_atom_site_aniso_U_12
Fe1 0.0228(2) 0.01901(19) 0.0205(2) 0.00227(14) -0.00212(15) 0.00483(15)
O1 0.0252(10) 0.0214(9) 0.0217(10) 0.0030(7) -0.0019(8) 0.0065(8)
O2 0.0238(10) 0.0221(9) 0.0247(10) 0.0019(8) -0.0024(8) 0.0058(8)
O3 0.0290(12) 0.0363(11) 0.0392(12) 0.0136(10) 0.0001(9) 0.0016(9)
O4 0.0251(11) 0.0265(10) 0.0352(11) 0.0041(8) -0.0027(9) -0.0002(8)
O5 0.0276(12) 0.0479(13) 0.0476(14) 0.0147(11) -0.0040(10) -0.0033(10)
O6 0.0344(12) 0.0295(11) 0.0428(13) 0.0149(9) 0.0084(10) 0.0016(9)
O7 0.0234(10) 0.0310(10) 0.0285(11) 0.0092(8) -0.0047(8) 0.0030(8)
O8 0.0251(10) 0.0259(10) 0.0253(10) 0.0101(8) -0.0044(8) 0.0038(8)
N1 0.0259(12) 0.0181(10) 0.0182(11) 0.0013(9) -0.0019(9) 0.0070(9)
N2 0.0224(12) 0.0189(11) 0.0196(11) 0.0016(9) -0.0032(9) 0.0044(9)
N3 0.0249(12) 0.0215(11) 0.0215(12) 0.0032(9) -0.0032(10) 0.0069(9)
N4 0.0228(12) 0.0212(11) 0.0268(12) 0.0044(9) 0.0015(10) 0.0032(9)
C1 0.0292(15) 0.0181(12) 0.0187(13) -0.0020(10) -0.0002(11) 0.0050(11)
C2 0.0279(15) 0.0210(13) 0.0209(14) 0.0020(11) -0.0002(12) 0.0042(11)
C3 0.0216(14) 0.0202(13) 0.0249(14) -0.0002(11) -0.0025(11) 0.0049(11)
C4 0.0270(15) 0.0184(12) 0.0202(13) 0.0011(10) -0.0012(11) 0.0062(11)
C5 0.0245(15) 0.0201(13) 0.0239(14) 0.0004(11) -0.0006(11) 0.0053(11)
C6 0.0214(14) 0.0237(13) 0.0224(14) -0.0008(11) -0.0036(11) 0.0078(11)
C7 0.0299(15) 0.0207(13) 0.0177(13) 0.0051(10) -0.0010(11) 0.0081(11)
C8 0.0239(14) 0.0197(13) 0.0231(14) 0.0026(10) -0.0012(11) 0.0035(11)
C9 0.0249(15) 0.0207(13) 0.0217(14) -0.0007(10) -0.0036(11) 0.0073(11)
C10 0.0268(15) 0.0211(13) 0.0195(13) 0.0015(10) 0.0003(11) 0.0057(11)
C11 0.0239(15) 0.0220(13) 0.0218(14) 0.0010(11) -0.0021(11) 0.0044(11)
C12 0.0253(15) 0.0228(13) 0.0216(14) -0.0027(11) -0.0017(12) 0.0058(11)
C13 0.0281(16) 0.0321(15) 0.0307(16) 0.0052(12) -0.0023(13) 0.0065(13)
C14 0.0263(15) 0.0274(14) 0.0215(14) -0.0023(11) 0.0001(12) 0.0068(12)
C15 0.0303(16) 0.0266(14) 0.0365(17) 0.0005(12) 0.0064(13) -0.0007(12)
C16 0.0281(17) 0.0363(17) 0.0433(19) -0.0081(14) 0.0044(14) 0.0011(13)
C17 0.0377(17) 0.0284(15) 0.0250(15) 0.0058(12) -0.0043(13) 0.0039(13)
C18 0.0315(17) 0.0243(14) 0.0245(15) 0.0016(11) -0.0008(13) 0.0043(12)
C19 0.0406(19) 0.0277(16) 0.057(2) 0.0065(15) 0.0175(16) -0.0029(14)
C20 0.076(3) 0.0323(18) 0.048(2) 0.0126(16) 0.028(2) -0.0016(17)
C21 0.0261(15) 0.0282(14) 0.0246(14) 0.0033(11) 0.0010(12) 0.0040(12)
C22 0.0248(15) 0.0317(15) 0.0273(15) 0.0028(12) 0.0006(12) 0.0071(12)
C23 0.0293(16) 0.0324(15) 0.0254(15) -0.0014(12) -0.0057(12) 0.0099(13)
C24 0.0285(16) 0.0293(14) 0.0260(15) 0.0029(12) -0.0039(12) 0.0087(12)
C25 0.0366(18) 0.0338(16) 0.0276(16) -0.0013(12) -0.0042(13) 0.0141(13)
C26 0.0348(17) 0.0274(14) 0.0244(15) 0.0016(11) -0.0042(13) 0.0097(12)
C27 0.0374(17) 0.0324(15) 0.0248(15) -0.0005(12) -0.0051(13) 0.0128(13)
C28 0.0381(17) 0.0265(14) 0.0255(15) 0.0015(12) -0.0034(13) 0.0087(13)
C29 0.0359(17) 0.0296(15) 0.0252(15) 0.0008(12) -0.0040(13) 0.0092(13)
C30 0.0370(17) 0.0267(14) 0.0264(15) 0.0002(12) -0.0051(13) 0.0091(13)
C31 0.0343(17) 0.0265(14) 0.0271(15) 0.0026(12) -0.0031(13) 0.0098(12)
C32 0.0353(17) 0.0262(14) 0.0256(15) -0.0006(12) -0.0053(13) 0.0081(12)
C33 0.0339(17) 0.0269(14) 0.0256(15) 0.0029(12) -0.0017(13) 0.0084(12)
C34 0.0349(17) 0.0255(14) 0.0288(15) 0.0017(12) -0.0035(13) 0.0087(12)
C35 0.0389(18) 0.0275(15) 0.0284(16) 0.0037(12) -0.0053(13) 0.0086(13)
C36 0.051(2) 0.0364(17) 0.0356(18) 0.0039(14) -0.0119(16) 0.0085(15)
C37 0.0249(15) 0.0244(14) 0.0298(15) 0.0066(12) -0.0038(12) 0.0013(12)
C38 0.0286(16) 0.0250(14) 0.0286(15) 0.0088(12) -0.0007(12) 0.0046(12)
C39 0.0297(16) 0.0237(13) 0.0261(15) 0.0045(11) 0.0005(12) 0.0082(12)
C40 0.0277(15) 0.0256(14) 0.0248(14) 0.0078(11) 0.0013(12) 0.0067(12)
C41 0.0340(17) 0.0236(14) 0.0277(15) 0.0032(11) -0.0016(13) 0.0080(12)
C42 0.0293(16) 0.0250(14) 0.0253(15) 0.0059(11) -0.0007(12) 0.0068(12)
C43 0.0354(17) 0.0262(14) 0.0293(16) 0.0038(12) -0.0032(13) 0.0086(13)
C44 0.0292(16) 0.0276(14) 0.0241(14) 0.0045(11) -0.0004(12) 0.0079(12)
C45 0.0368(17) 0.0275(14) 0.0263(15) 0.0027(12) -0.0041(13) 0.0050(13)
C46 0.0286(16) 0.0266(14) 0.0269(15) 0.0045(11) -0.0026(12) 0.0060(12)
C47 0.0356(17) 0.0283(15) 0.0274(15) 0.0052(12) -0.0032(13) 0.0044(13)
C48 0.0274(15) 0.0299(15) 0.0259(15) 0.0042(12) 0.0000(12) 0.0064(12)
C49 0.0349(17) 0.0282(15) 0.0291(16) 0.0054(12) -0.0029(13) 0.0043(13)
C50 0.0271(16) 0.0334(15) 0.0261(15) 0.0069(12) 0.0023(12) 0.0047(12)
C51 0.0365(18) 0.0457(18) 0.0259(16) 0.0058(14) -0.0029(14) 0.0054(15)
C52 0.046(2) 0.065(2) 0.0304(18) 0.0084(16) -0.0015(15) 0.0219(18)
C53 0.0281(16) 0.0256(14) 0.0282(15) 0.0004(12) 0.0002(12) 0.0056(12)
C54 0.0344(17) 0.0315(15) 0.0342(17) -0.0003(13) 0.0077(14) 0.0079(13)
C55 0.0380(18) 0.0332(16) 0.0367(17) -0.0080(13) 0.0009(14) 0.0104(14)
C56 0.0325(17) 0.0289(15) 0.0350(17) -0.0062(13) -0.0024(14) 0.0033(13)
C57 0.0252(15) 0.0268(14) 0.0257(15) 0.0026(11) -0.0004(12) 0.0059(12)
C58 0.0280(16) 0.0265(14) 0.0367(17) -0.0014(12) -0.0023(13) 0.0074(12)
C59 0.0260(16) 0.0283(15) 0.0482(19) 0.0004(14) 0.0026(14) 0.0076(12)
C60 0.0404(19) 0.0279(15) 0.0427(19) -0.0040(13) 0.0134(15) 0.0084(14)
C61 0.0446(19) 0.0306(15) 0.0268(16) -0.0002(12) 0.0010(14) 0.0052(14)
C62 0.0324(16) 0.0240(14) 0.0259(15) 0.0039(11) -0.0005(12) 0.0048(12)

loop_
_atom_type_symbol
_atom_type_description
_atom_type_scat_dispersion_real
_atom_type_scat_dispersion_imag
_atom_type_scat_source
C C 0.0033 0.0016 'International Tables Vol C Tables 4.2.6.8 and 6.1.1.4'
H H 0.0000 0.0000 'International Tables Vol C Tables 4.2.6.8 and 6.1.1.4'
N N 0.0061 0.0033 'International Tables Vol C Tables 4.2.6.8 and 6.1.1.4'
O O 0.0106 0.0060 'International Tables Vol C Tables 4.2.6.8 and 6.1.1.4'
Fe Fe 0.3463 0.8444 'International Tables Vol C Tables 4.2.6.8 and 6.1.1.4'

loop_
_exptl_crystal_face_index_h
_exptl_crystal_face_index_k
_exptl_crystal_face_index_l
_exptl_crystal_face_perp_dist
1 0 0 0.120000
-1 0 0 0.110000
0 1 0 0.040000
0 -1 0 0.050000
0 0 1 0.010000
0 0 -1 0.020000

loop_
_geom_angle_atom_site_label_1
_geom_angle_atom_site_label_2
_geom_angle_atom_site_label_3
_geom_angle
_geom_angle_site_symmetry_1
_geom_angle_site_symmetry_3
_geom_angle_publ_flag
N2 Fe1 N1 85.61(9) . . ?
N2 Fe1 O1 178.47(9) . . ?
N1 Fe1 O1 93.17(8) . . ?
N2 Fe1 O2 92.42(8) . . ?
N1 Fe1 O2 178.03(9) . . ?
O1 Fe1 O2 88.80(7) . . ?
N2 Fe1 N4 92.09(9) . . ?
N1 Fe1 N4 91.75(9) . . ?
O1 Fe1 N4 87.02(8) . . ?
O2 Fe1 N4 88.25(8) . . ?
N2 Fe1 N3 91.92(9) . . ?
N1 Fe1 N3 91.49(9) . . ?
O1 Fe1 N3 89.04(8) . . ?
O2 Fe1 N3 88.64(8) . . ?
N4 Fe1 N3 175.03(9) . . ?
C1 O1 Fe1 128.74(16) . . ?
C12 O2 Fe1 129.20(17) . . ?
C14 O4 C15 116.1(2) . . ?
C18 O6 C19 116.7(2) . . ?
C6 O7 C21 119.2(2) . . ?
C7 O8 C37 117.5(2) . . ?
C3 N1 C4 121.6(2) . . ?
C3 N1 Fe1 125.76(18) . . ?
C4 N1 Fe1 112.61(16) . . ?
C10 N2 C9 121.5(2) . . ?
C10 N2 Fe1 126.02(18) . . ?
C9 N2 Fe1 112.44(16) . . ?
C57 N3 C53 115.9(2) . . ?
C57 N3 Fe1 121.84(19) . . ?
C53 N3 Fe1 122.06(18) . . ?
C58 N4 C62 116.8(2) . . ?
C58 N4 Fe1 119.49(19) . . ?
C62 N4 Fe1 123.69(19) . . ?
O1 C1 C2 123.1(2) . . ?
O1 C1 C17 112.6(2) . . ?
C2 C1 C17 124.3(2) . . ?
C1 C2 C3 123.4(2) . . ?
C1 C2 C18 124.2(2) . . ?
C3 C2 C18 112.3(2) . . ?
N1 C3 C2 125.7(2) . . ?
N1 C3 H3 117.2 . . ?
C2 C3 H3 117.2 . . ?
C9 C4 C5 120.2(2) . . ?
C9 C4 N1 113.9(2) . . ?
C5 C4 N1 126.0(2) . . ?
C6 C5 C4 119.7(2) . . ?
C6 C5 H5 120.2 . . ?
C4 C5 H5 120.2 . . ?
O7 C6 C5 125.7(2) . . ?
O7 C6 C7 114.0(2) . . ?
C5 C6 C7 120.3(2) . . ?
O8 C7 C8 124.9(2) . . ?
O8 C7 C6 115.2(2) . . ?
C8 C7 C6 120.0(2) . . ?
C7 C8 C9 120.4(2) . . ?
C7 C8 H8 119.8 . . ?
C9 C8 H8 119.8 . . ?
C4 C9 C8 119.5(2) . . ?
C4 C9 N2 115.5(2) . . ?
C8 C9 N2 125.0(2) . . ?
N2 C10 C11 126.6(2) . . ?
N2 C10 H10 116.7 . . ?
C11 C10 H10 116.7 . . ?
C10 C11 C12 122.6(2) . . ?
C10 C11 C14 111.6(2) . . ?
C12 C11 C14 125.7(2) . . ?
O2 C12 C11 122.9(2) . . ?
O2 C12 C13 113.4(2) . . ?
C11 C12 C13 123.7(2) . . ?
C12 C13 H13A 109.5 . . ?
C12 C13 H13B 109.5 . . ?
H13A C13 H13B 109.5 . . ?
C12 C13 H13C 109.5 . . ?
H13A C13 H13C 109.5 . . ?
H13B C13 H13C 109.5 . . ?
O3 C14 O4 121.1(2) . . ?
O3 C14 C11 123.6(3) . . ?
O4 C14 C11 115.4(2) . . ?
O4 C15 C16 106.4(2) . . ?
O4 C15 H15A 110.5 . . ?
C16 C15 H15A 110.5 . . ?
O4 C15 H15B 110.5 . . ?
C16 C15 H15B 110.5 . . ?
H15A C15 H15B 108.6 . . ?
C15 C16 H16A 109.5 . . ?
C15 C16 H16B 109.5 . . ?
H16A C16 H16B 109.5 . . ?
C15 C16 H16C 109.5 . . ?
H16A C16 H16C 109.5 . . ?
H16B C16 H16C 109.5 . . ?
C1 C17 H17A 109.5 . . ?
C1 C17 H17B 109.5 . . ?
H17A C17 H17B 109.5 . . ?
C1 C17 H17C 109.5 . . ?
H17A C17 H17C 109.5 . . ?
H17B C17 H17C 109.5 . . ?
O5 C18 O6 120.2(3) . . ?
O5 C18 C2 125.0(3) . . ?
O6 C18 C2 114.8(2) . . ?
O6 C19 C20 106.8(3) . . ?
O6 C19 H19A 110.4 . . ?
C20 C19 H19A 110.4 . . ?
O6 C19 H19B 110.4 . . ?
C20 C19 H19B 110.4 . . ?
H19A C19 H19B 108.6 . . ?
C19 C20 H20A 109.5 . . ?
C19 C20 H20B 109.5 . . ?
H20A C20 H20B 109.5 . . ?
C19 C20 H20C 109.5 . . ?
H20A C20 H20C 109.5 . . ?
H20B C20 H20C 109.5 . . ?
O7 C21 C22 105.3(2) . . ?
O7 C21 H21A 110.7 . . ?
C22 C21 H21A 110.7 . . ?
O7 C21 H21B 110.7 . . ?
C22 C21 H21B 110.7 . . ?
H21A C21 H21B 108.8 . . ?
C21 C22 C23 114.5(2) . . ?
C21 C22 H22A 108.6 . . ?
C23 C22 H22A 108.6 . . ?
C21 C22 H22B 108.6 . . ?
C23 C22 H22B 108.6 . . ?
H22A C22 H22B 107.6 . . ?
C24 C23 C22 112.5(2) . . ?
C24 C23 H23A 109.1 . . ?
C22 C23 H23A 109.1 . . ?
C24 C23 H23B 109.1 . . ?
C22 C23 H23B 109.1 . . ?
H23A C23 H23B 107.8 . . ?
C23 C24 C25 114.5(2) . . ?
C23 C24 H24A 108.6 . . ?
C25 C24 H24A 108.6 . . ?
C23 C24 H24B 108.6 . . ?
C25 C24 H24B 108.6 . . ?
H24A C24 H24B 107.6 . . ?
C24 C25 C26 113.7(2) . . ?
C24 C25 H25A 108.8 . . ?
C26 C25 H25A 108.8 . . ?
C24 C25 H25B 108.8 . . ?
C26 C25 H25B 108.8 . . ?
H25A C25 H25B 107.7 . . ?
C25 C26 C27 114.6(2) . . ?
C25 C26 H26A 108.6 . . ?
C27 C26 H26A 108.6 . . ?
C25 C26 H26B 108.6 . . ?
C27 C26 H26B 108.6 . . ?
H26A C26 H26B 107.6 . . ?
C28 C27 C26 114.1(2) . . ?
C28 C27 H27A 108.7 . . ?
C26 C27 H27A 108.7 . . ?
C28 C27 H27B 108.7 . . ?
C26 C27 H27B 108.7 . . ?
H27A C27 H27B 107.6 . . ?
C27 C28 C29 114.3(2) . . ?
C27 C28 H28A 108.7 . . ?
C29 C28 H28A 108.7 . . ?
C27 C28 H28B 108.7 . . ?
C29 C28 H28B 108.7 . . ?
H28A C28 H28B 107.6 . . ?
C30 C29 C28 114.4(2) . . ?
C30 C29 H29A 108.7 . . ?
C28 C29 H29A 108.7 . . ?
C30 C29 H29B 108.7 . . ?
C28 C29 H29B 108.7 . . ?
H29A C29 H29B 107.6 . . ?
C29 C30 C31 114.0(2) . . ?
C29 C30 H30A 108.8 . . ?
C31 C30 H30A 108.8 . . ?
C29 C30 H30B 108.8 . . ?
C31 C30 H30B 108.8 . . ?
H30A C30 H30B 107.6 . . ?
C32 C31 C30 115.0(2) . . ?
C32 C31 H31A 108.5 . . ?
C30 C31 H31A 108.5 . . ?
C32 C31 H31B 108.5 . . ?
C30 C31 H31B 108.5 . . ?
H31A C31 H31B 107.5 . . ?
C33 C32 C31 114.0(2) . . ?
C33 C32 H32A 108.7 . . ?
C31 C32 H32A 108.7 . . ?
C33 C32 H32B 108.7 . . ?
C31 C32 H32B 108.7 . . ?
H32A C32 H32B 107.6 . . ?
C32 C33 C34 114.0(2) . . ?
C32 C33 H33A 108.7 . . ?
C34 C33 H33A 108.7 . . ?
C32 C33 H33B 108.7 . . ?
C34 C33 H33B 108.7 . . ?
H33A C33 H33B 107.6 . . ?
C33 C34 C35 113.6(2) . . ?
C33 C34 H34A 108.8 . . ?
C35 C34 H34A 108.8 . . ?
C33 C34 H34B 108.8 . . ?
C35 C34 H34B 108.8 . . ?
H34A C34 H34B 107.7 . . ?
C36 C35 C34 113.6(2) . . ?
C36 C35 H35A 108.8 . . ?
C34 C35 H35A 108.8 . . ?
C36 C35 H35B 108.8 . . ?
C34 C35 H35B 108.8 . . ?
H35A C35 H35B 107.7 . . ?
C35 C36 H36A 109.5 . . ?
C35 C36 H36B 109.5 . . ?
H36A C36 H36B 109.5 . . ?
C35 C36 H36C 109.5 . . ?
H36A C36 H36C 109.5 . . ?
H36B C36 H36C 109.5 . . ?
O8 C37 C38 107.3(2) . . ?
O8 C37 H37A 110.3 . . ?
C38 C37 H37A 110.3 . . ?
O8 C37 H37B 110.3 . . ?
C38 C37 H37B 110.3 . . ?
H37A C37 H37B 108.5 . . ?
C37 C38 C39 114.5(2) . . ?
C37 C38 H38A 108.6 . . ?
C39 C38 H38A 108.6 . . ?
C37 C38 H38B 108.6 . . ?
C39 C38 H38B 108.6 . . ?
H38A C38 H38B 107.6 . . ?
C40 C39 C38 112.5(2) . . ?
C40 C39 H39A 109.1 . . ?
C38 C39 H39A 109.1 . . ?
C40 C39 H39B 109.1 . . ?
C38 C39 H39B 109.1 . . ?
H39A C39 H39B 107.8 . . ?
C39 C40 C41 114.3(2) . . ?
C39 C40 H40A 108.7 . . ?
C41 C40 H40A 108.7 . . ?
C39 C40 H40B 108.7 . . ?
C41 C40 H40B 108.7 . . ?
H40A C40 H40B 107.6 . . ?
C40 C41 C42 113.3(2) . . ?
C40 C41 H41A 108.9 . . ?
C42 C41 H41A 108.9 . . ?
C40 C41 H41B 108.9 . . ?
C42 C41 H41B 108.9 . . ?
H41A C41 H41B 107.7 . . ?
C43 C42 C41 113.9(2) . . ?
C43 C42 H42A 108.8 . . ?
C41 C42 H42A 108.8 . . ?
C43 C42 H42B 108.8 . . ?
C41 C42 H42B 108.8 . . ?
H42A C42 H42B 107.7 . . ?
C42 C43 C44 113.2(2) . . ?
C42 C43 H43A 108.9 . . ?
C44 C43 H43A 108.9 . . ?
C42 C43 H43B 108.9 . . ?
C44 C43 H43B 108.9 . . ?
H43A C43 H43B 107.8 . . ?
C45 C44 C43 114.1(2) . . ?
C45 C44 H44A 108.7 . . ?
C43 C44 H44A 108.7 . . ?
C45 C44 H44B 108.7 . . ?
C43 C44 H44B 108.7 . . ?
H44A C44 H44B 107.6 . . ?
C44 C45 C46 113.5(2) . . ?
C44 C45 H45A 108.9 . . ?
C46 C45 H45A 108.9 . . ?
C44 C45 H45B 108.9 . . ?
C46 C45 H45B 108.9 . . ?
H45A C45 H45B 107.7 . . ?
C47 C46 C45 114.3(2) . . ?
C47 C46 H46A 108.7 . . ?
C45 C46 H46A 108.7 . . ?
C47 C46 H46B 108.7 . . ?
C45 C46 H46B 108.7 . . ?
H46A C46 H46B 107.6 . . ?
C48 C47 C46 113.4(2) . . ?
C48 C47 H47A 108.9 . . ?
C46 C47 H47A 108.9 . . ?
C48 C47 H47B 108.9 . . ?
C46 C47 H47B 108.9 . . ?
H47A C47 H47B 107.7 . . ?
C47 C48 C49 114.3(2) . . ?
C47 C48 H48A 108.7 . . ?
C49 C48 H48A 108.7 . . ?
C47 C48 H48B 108.7 . . ?
C49 C48 H48B 108.7 . . ?
H48A C48 H48B 107.6 . . ?
C48 C49 C50 113.4(2) . . ?
C48 C49 H49A 108.9 . . ?
C50 C49 H49A 108.9 . . ?
C48 C49 H49B 108.9 . . ?
C50 C49 H49B 108.9 . . ?
H49A C49 H49B 107.7 . . ?
C51 C50 C49 114.2(2) . . ?
C51 C50 H50A 108.7 . . ?
C49 C50 H50A 108.7 . . ?
C51 C50 H50B 108.7 . . ?
C49 C50 H50B 108.7 . . ?
H50A C50 H50B 107.6 . . ?
C50 C51 C52 112.5(3) . . ?
C50 C51 H51A 109.1 . . ?
C52 C51 H51A 109.1 . . ?
C50 C51 H51B 109.1 . . ?
C52 C51 H51B 109.1 . . ?
H51A C51 H51B 107.8 . . ?
C51 C52 H52A 109.5 . . ?
C51 C52 H52B 109.5 . . ?
H52A C52 H52B 109.5 . . ?
C51 C52 H52C 109.5 . . ?
H52A C52 H52C 109.5 . . ?
H52B C52 H52C 109.5 . . ?
N3 C53 C54 124.0(3) . . ?
N3 C53 H53 118.0 . . ?
C54 C53 H53 118.0 . . ?
C53 C54 C55 118.9(3) . . ?
C53 C54 H54 120.5 . . ?
C55 C54 H54 120.5 . . ?
C56 C55 C54 117.9(3) . . ?
C56 C55 H55 121.1 . . ?
C54 C55 H55 121.1 . . ?
C55 C56 C57 119.6(3) . . ?
C55 C56 H56 120.2 . . ?
C57 C56 H56 120.2 . . ?
N3 C57 C56 123.7(3) . . ?
N3 C57 H57 118.1 . . ?
C56 C57 H57 118.1 . . ?
N4 C58 C59 123.3(3) . . ?
N4 C58 H58 118.3 . . ?
C59 C58 H58 118.3 . . ?
C60 C59 C58 119.2(3) . . ?
C60 C59 H59 120.4 . . ?
C58 C59 H59 120.4 . . ?
C61 C60 C59 118.4(3) . . ?
C61 C60 H60 120.8 . . ?
C59 C60 H60 120.8 . . ?
C60 C61 C62 118.9(3) . . ?
C60 C61 H61 120.6 . . ?
C62 C61 H61 120.6 . . ?
N4 C62 C61 123.5(3) . . ?
N4 C62 H62 118.3 . . ?
C61 C62 H62 118.3 . . ?

loop_
_geom_bond_atom_site_label_1
_geom_bond_atom_site_label_2
_geom_bond_distance
_geom_bond_site_symmetry_2
_geom_bond_publ_flag
Fe1 N2 1.897(2) . ?
Fe1 N1 1.906(2) . ?
Fe1 O1 1.9346(17) . ?
Fe1 O2 1.9477(18) . ?
Fe1 N4 2.014(2) . ?
Fe1 N3 2.020(2) . ?
O1 C1 1.276(3) . ?
O2 C12 1.273(3) . ?
O3 C14 1.222(3) . ?
O4 C14 1.343(3) . ?
O4 C15 1.453(3) . ?
O5 C18 1.212(3) . ?
O6 C18 1.353(3) . ?
O6 C19 1.443(3) . ?
O7 C6 1.363(3) . ?
O7 C21 1.430(3) . ?
O8 C7 1.369(3) . ?
O8 C37 1.431(3) . ?
N1 C3 1.308(3) . ?
N1 C4 1.431(3) . ?
N2 C10 1.305(3) . ?
N2 C9 1.420(3) . ?
N3 C57 1.346(3) . ?
N3 C53 1.348(3) . ?
N4 C58 1.345(3) . ?
N4 C62 1.344(3) . ?
C1 C2 1.420(4) . ?
C1 C17 1.507(4) . ?
C2 C3 1.433(3) . ?
C2 C18 1.467(4) . ?
C3 H3 0.9500 . ?
C4 C9 1.394(4) . ?
C4 C5 1.410(4) . ?
C5 C6 1.381(4) . ?
C5 H5 0.9500 . ?
C6 C7 1.411(4) . ?
C7 C8 1.377(4) . ?
C8 C9 1.406(3) . ?
C8 H8 0.9500 . ?
C10 C11 1.424(4) . ?
C10 H10 0.9500 . ?
C11 C12 1.425(4) . ?
C11 C14 1.475(4) . ?
C12 C13 1.513(4) . ?
C13 H13A 0.9800 . ?
C13 H13B 0.9800 . ?
C13 H13C 0.9800 . ?
C15 C16 1.499(4) . ?
C15 H15A 0.9900 . ?
C15 H15B 0.9900 . ?
C16 H16A 0.9800 . ?
C16 H16B 0.9800 . ?
C16 H16C 0.9800 . ?
C17 H17A 0.9800 . ?
C17 H17B 0.9800 . ?
C17 H17C 0.9800 . ?
C19 C20 1.503(5) . ?
C19 H19A 0.9900 . ?
C19 H19B 0.9900 . ?
C20 H20A 0.9800 . ?
C20 H20B 0.9800 . ?
C20 H20C 0.9800 . ?
C21 C22 1.517(4) . ?
C21 H21A 0.9900 . ?
C21 H21B 0.9900 . ?
C22 C23 1.525(4) . ?
C22 H22A 0.9900 . ?
C22 H22B 0.9900 . ?
C23 C24 1.516(4) . ?
C23 H23A 0.9900 . ?
C23 H23B 0.9900 . ?
C24 C25 1.523(4) . ?
C24 H24A 0.9900 . ?
C24 H24B 0.9900 . ?
C25 C26 1.520(4) . ?
C25 H25A 0.9900 . ?
C25 H25B 0.9900 . ?
C26 C27 1.522(4) . ?
C26 H26A 0.9900 . ?
C26 H26B 0.9900 . ?
C27 C28 1.523(4) . ?
C27 H27A 0.9900 . ?
C27 H27B 0.9900 . ?
C28 C29 1.524(4) . ?
C28 H28A 0.9900 . ?
C28 H28B 0.9900 . ?
C29 C30 1.518(4) . ?
C29 H29A 0.9900 . ?
C29 H29B 0.9900 . ?
C30 C31 1.520(4) . ?
C30 H30A 0.9900 . ?
C30 H30B 0.9900 . ?
C31 C32 1.521(4) . ?
C31 H31A 0.9900 . ?
C31 H31B 0.9900 . ?
C32 C33 1.523(4) . ?
C32 H32A 0.9900 . ?
C32 H32B 0.9900 . ?
C33 C34 1.526(4) . ?
C33 H33A 0.9900 . ?
C33 H33B 0.9900 . ?
C34 C35 1.528(4) . ?
C34 H34A 0.9900 . ?
C34 H34B 0.9900 . ?
C35 C36 1.522(4) . ?
C35 H35A 0.9900 . ?
C35 H35B 0.9900 . ?
C36 H36A 0.9800 . ?
C36 H36B 0.9800 . ?
C36 H36C 0.9800 . ?
C37 C38 1.507(4) . ?
C37 H37A 0.9900 . ?
C37 H37B 0.9900 . ?
C38 C39 1.525(4) . ?
C38 H38A 0.9900 . ?
C38 H38B 0.9900 . ?
C39 C40 1.523(3) . ?
C39 H39A 0.9900 . ?
C39 H39B 0.9900 . ?
C40 C41 1.521(4) . ?
C40 H40A 0.9900 . ?
C40 H40B 0.9900 . ?
C41 C42 1.528(4) . ?
C41 H41A 0.9900 . ?
C41 H41B 0.9900 . ?
C42 C43 1.521(4) . ?
C42 H42A 0.9900 . ?
C42 H42B 0.9900 . ?
C43 C44 1.524(4) . ?
C43 H43A 0.9900 . ?
C43 H43B 0.9900 . ?
C44 C45 1.519(4) . ?
C44 H44A 0.9900 . ?
C44 H44B 0.9900 . ?
C45 C46 1.523(4) . ?
C45 H45A 0.9900 . ?
C45 H45B 0.9900 . ?
C46 C47 1.522(4) . ?
C46 H46A 0.9900 . ?
C46 H46B 0.9900 . ?
C47 C48 1.523(4) . ?
C47 H47A 0.9900 . ?
C47 H47B 0.9900 . ?
C48 C49 1.521(4) . ?
C48 H48A 0.9900 . ?
C48 H48B 0.9900 . ?
C49 C50 1.527(4) . ?
C49 H49A 0.9900 . ?
C49 H49B 0.9900 . ?
C50 C51 1.520(4) . ?
C50 H50A 0.9900 . ?
C50 H50B 0.9900 . ?
C51 C52 1.535(4) . ?
C51 H51A 0.9900 . ?
C51 H51B 0.9900 . ?
C52 H52A 0.9800 . ?
C52 H52B 0.9800 . ?
C52 H52C 0.9800 . ?
C53 C54 1.381(4) . ?
C53 H53 0.9500 . ?
C54 C55 1.389(4) . ?
C54 H54 0.9500 . ?
C55 C56 1.379(4) . ?
C55 H55 0.9500 . ?
C56 C57 1.380(4) . ?
C56 H56 0.9500 . ?
C57 H57 0.9500 . ?
C58 C59 1.384(4) . ?
C58 H58 0.9500 . ?
C59 C60 1.383(4) . ?
C59 H59 0.9500 . ?
C60 C61 1.385(4) . ?
C60 H60 0.9500 . ?
C61 C62 1.385(4) . ?
C61 H61 0.9500 . ?
C62 H62 0.9500 . ?

loop_
_geom_contact_atom_site_label_1
_geom_contact_atom_site_label_2
_geom_contact_distance
_geom_contact_site_symmetry_1
_geom_contact_site_symmetry_2
_geom_contact_publ_flag
? ? ? ? ? ?

loop_
_geom_hbond_atom_site_label_D
_geom_hbond_atom_site_label_H
_geom_hbond_atom_site_label_A
_geom_hbond_distance_DH
_geom_hbond_distance_HA
_geom_hbond_distance_DA
_geom_hbond_angle_DHA
_geom_hbond_site_symmetry_A
_geom_hbond_publ_flag
? ? ? ? ? ? ? ? ?

loop_
_geom_torsion_atom_site_label_1
_geom_torsion_atom_site_label_2
_geom_torsion_atom_site_label_3
_geom_torsion_atom_site_label_4
_geom_torsion
_geom_torsion_site_symmetry_1
_geom_torsion_site_symmetry_2
_geom_torsion_site_symmetry_3
_geom_torsion_site_symmetry_4
_geom_torsion_publ_flag
N2 Fe1 O1 C1 -35(4) . . . . ?
N1 Fe1 O1 C1 2.4(2) . . . . ?
O2 Fe1 O1 C1 -177.5(2) . . . . ?
N4 Fe1 O1 C1 -89.1(2) . . . . ?
N3 Fe1 O1 C1 93.9(2) . . . . ?
N2 Fe1 O2 C12 -1.6(2) . . . . ?
N1 Fe1 O2 C12 0(3) . . . . ?
O1 Fe1 O2 C12 177.4(2) . . . . ?
N4 Fe1 O2 C12 90.4(2) . . . . ?
N3 Fe1 O2 C12 -93.5(2) . . . . ?
N2 Fe1 N1 C3 179.4(2) . . . . ?
O1 Fe1 N1 C3 0.3(2) . . . . ?
O2 Fe1 N1 C3 177(100) . . . . ?
N4 Fe1 N1 C3 87.4(2) . . . . ?
N3 Fe1 N1 C3 -88.8(2) . . . . ?
N2 Fe1 N1 C4 -0.47(17) . . . . ?
O1 Fe1 N1 C4 -179.54(17) . . . . ?
O2 Fe1 N1 C4 -3(3) . . . . ?
N4 Fe1 N1 C4 -92.43(17) . . . . ?
N3 Fe1 N1 C4 91.35(17) . . . . ?
N1 Fe1 N2 C10 176.9(2) . . . . ?
O1 Fe1 N2 C10 -146(3) . . . . ?
O2 Fe1 N2 C10 -3.2(2) . . . . ?
N4 Fe1 N2 C10 -91.5(2) . . . . ?
N3 Fe1 N2 C10 85.5(2) . . . . ?
N1 Fe1 N2 C9 -0.34(17) . . . . ?
O1 Fe1 N2 C9 37(4) . . . . ?
O2 Fe1 N2 C9 179.59(17) . . . . ?
N4 Fe1 N2 C9 91.25(18) . . . . ?
N3 Fe1 N2 C9 -91.69(17) . . . . ?
N2 Fe1 N3 C57 -48.7(2) . . . . ?
N1 Fe1 N3 C57 -134.3(2) . . . . ?
O1 Fe1 N3 C57 132.5(2) . . . . ?
O2 Fe1 N3 C57 43.7(2) . . . . ?
N4 Fe1 N3 C57 95.0(11) . . . . ?
N2 Fe1 N3 C53 136.5(2) . . . . ?
N1 Fe1 N3 C53 50.9(2) . . . . ?
O1 Fe1 N3 C53 -42.3(2) . . . . ?
O2 Fe1 N3 C53 -131.1(2) . . . . ?
N4 Fe1 N3 C53 -79.8(11) . . . . ?
N2 Fe1 N4 C58 129.8(2) . . . . ?
N1 Fe1 N4 C58 -144.5(2) . . . . ?
O1 Fe1 N4 C58 -51.4(2) . . . . ?
O2 Fe1 N4 C58 37.5(2) . . . . ?
N3 Fe1 N4 C58 -13.8(12) . . . . ?
N2 Fe1 N4 C62 -51.5(2) . . . . ?
N1 Fe1 N4 C62 34.2(2) . . . . ?
O1 Fe1 N4 C62 127.3(2) . . . . ?
O2 Fe1 N4 C62 -143.8(2) . . . . ?
N3 Fe1 N4 C62 164.8(10) . . . . ?
Fe1 O1 C1 C2 -4.9(4) . . . . ?
Fe1 O1 C1 C17 176.30(17) . . . . ?
O1 C1 C2 C3 4.4(4) . . . . ?
C17 C1 C2 C3 -176.9(3) . . . . ?
O1 C1 C2 C18 -173.8(2) . . . . ?
C17 C1 C2 C18 4.9(4) . . . . ?
C4 N1 C3 C2 179.3(2) . . . . ?
Fe1 N1 C3 C2 -0.6(4) . . . . ?
C1 C2 C3 N1 -1.6(4) . . . . ?
C18 C2 C3 N1 176.8(2) . . . . ?
C3 N1 C4 C9 -178.6(2) . . . . ?
Fe1 N1 C4 C9 1.2(3) . . . . ?
C3 N1 C4 C5 -0.5(4) . . . . ?
Fe1 N1 C4 C5 179.4(2) . . . . ?
C9 C4 C5 C6 -1.6(4) . . . . ?
N1 C4 C5 C6 -179.7(2) . . . . ?
C21 O7 C6 C5 0.2(4) . . . . ?
C21 O7 C6 C7 -179.7(2) . . . . ?
C4 C5 C6 O7 -177.5(2) . . . . ?
C4 C5 C6 C7 2.3(4) . . . . ?
C37 O8 C7 C8 1.3(4) . . . . ?
C37 O8 C7 C6 -179.8(2) . . . . ?
O7 C6 C7 O8 0.6(3) . . . . ?
C5 C6 C7 O8 -179.2(2) . . . . ?
O7 C6 C7 C8 179.6(2) . . . . ?
C5 C6 C7 C8 -0.2(4) . . . . ?
O8 C7 C8 C9 176.3(2) . . . . ?
C6 C7 C8 C9 -2.6(4) . . . . ?
C5 C4 C9 C8 -1.2(4) . . . . ?
N1 C4 C9 C8 177.1(2) . . . . ?
C5 C4 C9 N2 -179.8(2) . . . . ?
N1 C4 C9 N2 -1.5(3) . . . . ?
C7 C8 C9 C4 3.3(4) . . . . ?
C7 C8 C9 N2 -178.2(2) . . . . ?
C10 N2 C9 C4 -176.2(2) . . . . ?
Fe1 N2 C9 C4 1.1(3) . . . . ?
C10 N2 C9 C8 5.2(4) . . . . ?
Fe1 N2 C9 C8 -177.5(2) . . . . ?
C9 N2 C10 C11 -178.2(2) . . . . ?
Fe1 N2 C10 C11 4.9(4) . . . . ?
N2 C10 C11 C12 -1.2(4) . . . . ?
N2 C10 C11 C14 179.8(3) . . . . ?
Fe1 O2 C12 C11 5.0(4) . . . . ?
Fe1 O2 C12 C13 -175.32(17) . . . . ?
C10 C11 C12 O2 -4.0(4) . . . . ?
C14 C11 C12 O2 174.9(2) . . . . ?
C10 C11 C12 C13 176.5(3) . . . . ?
C14 C11 C12 C13 -4.7(4) . . . . ?
C15 O4 C14 O3 -1.7(4) . . . . ?
C15 O4 C14 C11 178.9(2) . . . . ?
C10 C11 C14 O3 4.1(4) . . . . ?
C12 C11 C14 O3 -174.9(3) . . . . ?
C10 C11 C14 O4 -176.5(2) . . . . ?
C12 C11 C14 O4 4.6(4) . . . . ?
C14 O4 C15 C16 177.5(2) . . . . ?
C19 O6 C18 O5 -1.5(4) . . . . ?
C19 O6 C18 C2 177.5(2) . . . . ?
C1 C2 C18 O5 174.4(3) . . . . ?
C3 C2 C18 O5 -4.0(4) . . . . ?
C1 C2 C18 O6 -4.5(4) . . . . ?
C3 C2 C18 O6 177.1(2) . . . . ?
C18 O6 C19 C20 -175.4(3) . . . . ?
C6 O7 C21 C22 169.2(2) . . . . ?
O7 C21 C22 C23 65.1(3) . . . . ?
C21 C22 C23 C24 -172.8(2) . . . . ?
C22 C23 C24 C25 -173.6(2) . . . . ?
C23 C24 C25 C26 -179.0(2) . . . . ?
C24 C25 C26 C27 -174.7(2) . . . . ?
C25 C26 C27 C28 -179.3(2) . . . . ?
C26 C27 C28 C29 -176.3(2) . . . . ?
C27 C28 C29 C30 -178.4(2) . . . . ?
C28 C29 C30 C31 -178.0(2) . . . . ?
C29 C30 C31 C32 -178.2(2) . . . . ?
C30 C31 C32 C33 -179.0(2) . . . . ?
C31 C32 C33 C34 -177.6(2) . . . . ?
C32 C33 C34 C35 -179.7(2) . . . . ?
C33 C34 C35 C36 -177.5(3) . . . . ?
C7 O8 C37 C38 -170.6(2) . . . . ?
O8 C37 C38 C39 -60.2(3) . . . . ?
C37 C38 C39 C40 178.6(2) . . . . ?
C38 C39 C40 C41 -178.1(2) . . . . ?
C39 C40 C41 C42 179.5(2) . . . . ?
C40 C41 C42 C43 -179.5(2) . . . . ?
C41 C42 C43 C44 -179.4(2) . . . . ?
C42 C43 C44 C45 -179.7(3) . . . . ?
C43 C44 C45 C46 -179.6(2) . . . . ?
C44 C45 C46 C47 -179.5(3) . . . . ?
C45 C46 C47 C48 -179.0(2) . . . . ?
C46 C47 C48 C49 -179.2(3) . . . . ?
C47 C48 C49 C50 -179.9(2) . . . . ?
C48 C49 C50 C51 -178.5(3) . . . . ?
C49 C50 C51 C52 179.6(3) . . . . ?
C57 N3 C53 C54 -2.4(4) . . . . ?
Fe1 N3 C53 C54 172.7(2) . . . . ?
N3 C53 C54 C55 0.6(4) . . . . ?
C53 C54 C55 C56 1.3(4) . . . . ?
C54 C55 C56 C57 -1.4(4) . . . . ?
C53 N3 C57 C56 2.3(4) . . . . ?
Fe1 N3 C57 C56 -172.8(2) . . . . ?
C55 C56 C57 N3 -0.4(4) . . . . ?
C62 N4 C58 C59 0.1(4) . . . . ?
Fe1 N4 C58 C59 178.8(2) . . . . ?
N4 C58 C59 C60 -0.3(4) . . . . ?
C58 C59 C60 C61 0.5(4) . . . . ?
C59 C60 C61 C62 -0.6(4) . . . . ?
C58 N4 C62 C61 -0.1(4) . . . . ?
Fe1 N4 C62 C61 -178.8(2) . . . . ?
C60 C61 C62 N4 0.4(4) . . . . ?

loop_
_reflns_scale_group_code
_reflns_scale_meas_F
1 1.0
